data_2018048
loop_
_publ_author_name
'Beheshti, Azizolla'
'Clegg, William'
'Ebrahimi Filoori, Nahid'
'Russo, Luca'

_publ_section_title
;
 Two polymorphs of tetraethylammonium [hydrogen
 tris(3,5-dimethylpyrazolyl)borato]di-\m~2~-sulfido-disulfido(\h^2^-tetrasulfido)ditungsten(V)
 with <i>Z</i>' = 1 and 2
;
_journal_coeditor_code BI3009
_journal_issue 5
_journal_name_full 'Acta Crystallographica Section C'
_journal_page_first m149
_journal_page_last m153
_journal_paper_doi 10.1107/S0108270111013035
_journal_volume 67
_journal_year 2011
_chemical_formula_iupac '(C8 H20 N) [W2 S4 (S)4 (C15 H22 B N6)]'
_chemical_formula_moiety 'C8 H20 N +, C15 H22 B N6 S8 W2 -'
_chemical_formula_sum 'C23 H42 B N7 S8 W2'
_chemical_formula_weight 1051.63
_chemical_name_systematic
;
tetraethylammonium [hydrogen
tris(3,5-dimethylpyrazolyl)borato]di-\m~2~-sulfido-disulfido(\h^2^-
tetrasulfido)ditungsten(V)
;
_space_group_IT_number 14
_symmetry_cell_setting monoclinic
_symmetry_space_group_name_Hall '-P 2yn'
_symmetry_space_group_name_H-M 'P 1 21/n 1'
_atom_sites_solution_hydrogens mixed
_atom_sites_solution_primary direct
_atom_sites_solution_secondary difmap
_audit_creation_method SHELXL-97
_cell_angle_alpha 90.00
_cell_angle_beta 104.878(2)
_cell_angle_gamma 90.00
_cell_formula_units_Z 4
_cell_length_a 10.5173(2)
_cell_length_b 17.5635(3)
_cell_length_c 19.4889(4)
_cell_measurement_reflns_used 11017
_cell_measurement_temperature 150(2)
_cell_measurement_theta_max 28.54
_cell_measurement_theta_min 2.79
_cell_volume 3479.31(12)
_computing_cell_refinement 'CrysAlisPro (Oxford Diffraction, 2009)'
_computing_data_collection 'CrysAlisPro (Oxford Diffraction, 2009)'
_computing_data_reduction 'CrysAlisPro (Oxford Diffraction, 2009)'
_computing_molecular_graphics 'SHELXTL (Sheldrick, 2008)'
_computing_publication_material 'SHELXTL and local programs'
_computing_structure_refinement 'SHELXTL (Sheldrick, 2008)'
_computing_structure_solution 'SHELXTL (Sheldrick, 2008)'
_diffrn_ambient_temperature 150(2)
_diffrn_detector_area_resol_mean 10.3968
_diffrn_measured_fraction_theta_full 0.994
_diffrn_measured_fraction_theta_max 0.821
_diffrn_measurement_device_type 'Oxford Diffraction Gemini A Ultra diffractometer'
_diffrn_measurement_method '\w scans'
_diffrn_radiation_monochromator none
_diffrn_radiation_source 'sealed tube with Enhance optics'
_diffrn_radiation_type MoK\a
_diffrn_radiation_wavelength 0.71073
_diffrn_reflns_av_R_equivalents 0.0248
_diffrn_reflns_av_sigmaI/netI 0.0376
_diffrn_reflns_limit_h_max 14
_diffrn_reflns_limit_h_min -14
_diffrn_reflns_limit_k_max 23
_diffrn_reflns_limit_k_min -15
_diffrn_reflns_limit_l_max 25
_diffrn_reflns_limit_l_min -20
_diffrn_reflns_number 17702
_diffrn_reflns_theta_full 25.00
_diffrn_reflns_theta_max 28.62
_diffrn_reflns_theta_min 2.80
_diffrn_standards_number 0
_exptl_absorpt_coefficient_mu 7.115
_exptl_absorpt_correction_T_max 0.600
_exptl_absorpt_correction_T_min 0.210
_exptl_absorpt_correction_type multi-scan
_exptl_absorpt_process_details '(CrysAlisPro; Oxford Diffraction, 2009)'
_exptl_crystal_colour 'intense orange'
_exptl_crystal_density_diffrn 2.008
_exptl_crystal_density_method 'not measured'
_exptl_crystal_description plate
_exptl_crystal_F_000 2040
_exptl_crystal_size_max 0.32
_exptl_crystal_size_mid 0.24
_exptl_crystal_size_min 0.08
_refine_diff_density_max 2.981
_refine_diff_density_min -1.864
_refine_ls_extinction_method none
_refine_ls_goodness_of_fit_ref 1.090
_refine_ls_hydrogen_treatment geom
_refine_ls_matrix_type full
_refine_ls_number_parameters 383
_refine_ls_number_reflns 7333
_refine_ls_number_restraints 0
_refine_ls_restrained_S_all 1.090
_refine_ls_R_factor_all 0.0501
_refine_ls_R_factor_gt 0.0364
_refine_ls_shift/su_max 0.002
_refine_ls_shift/su_mean 0.000
_refine_ls_structure_factor_coef Fsqd
_refine_ls_weighting_details 'calc w=1/[\s^2^(Fo^2^)+(0.0543P)^2^+6.0205P] where P=(Fo^2^+2Fc^2^)/3'
_refine_ls_weighting_scheme calc
_refine_ls_wR_factor_gt 0.0944
_refine_ls_wR_factor_ref 0.0977
_reflns_number_gt 5814
_reflns_number_total 7333
_reflns_threshold_expression I>2\s(I)
_cod_data_source_file bi3009.cif
_cod_data_source_block 1
_cod_depositor_comments
;
The following automatic conversions were performed:

data name '_iucr_refine_instruction_details' was replaced with
'_iucr_refine_instructions_details' as specified in the replacement
file 'data/replacement-values/replacement_tags.lst'.

Automatic conversion script
Id: cif_correct_tags 9268 2022-04-12 08:56:07Z antanas 
;
_cod_original_cell_volume 3479.31(11)
_cod_original_sg_symbol_H-M 'P 21/n'
_cod_database_code 2018048
_cod_database_fobs_code 2018048

loop_
_symmetry_equiv_pos_as_xyz
'x, y, z'
'-x+1/2, y+1/2, -z+1/2'
'-x, -y, -z'
'x-1/2, -y-1/2, z-1/2'

loop_
_atom_site_type_symbol
_atom_site_label
_atom_site_fract_x
_atom_site_fract_y
_atom_site_fract_z
_atom_site_U_iso_or_equiv
_atom_site_adp_type
_atom_site_calc_flag
_atom_site_refinement_flags
_atom_site_occupancy
_atom_site_disorder_assembly
_atom_site_disorder_group
W W1 0.51632(2) 0.731946(15) 0.091792(13) 0.02064(8) Uani d . 1 . .
W W2 0.35462(3) 0.822902(15) 0.156258(14) 0.02412(9) Uani d . 1 . .
S S1 0.36663(18) 0.70837(11) -0.00279(10) 0.0329(4) Uani d . 1 . .
S S2 0.42433(18) 0.69878(10) 0.18395(9) 0.0282(4) Uani d . 1 . .
S S3 0.51514(16) 0.86402(9) 0.10102(9) 0.0256(4) Uani d . 1 . .
S S4 0.1724(2) 0.81905(13) 0.08127(12) 0.0472(5) Uani d . 1 . .
S S5 0.3068(2) 0.79876(15) 0.26935(11) 0.0487(5) Uani d . 1 . .
S S6 0.1976(2) 0.88776(14) 0.28670(13) 0.0553(6) Uani d . 1 . .
S S7 0.3292(2) 0.97015(16) 0.28946(13) 0.0591(6) Uani d . 1 . .
S S8 0.3931(2) 0.95092(11) 0.19903(11) 0.0401(5) Uani d . 1 . .
N N1 0.7002(5) 0.5867(3) 0.0950(3) 0.0233(11) Uani d . 1 . .
N N2 0.5764(5) 0.6097(3) 0.0973(3) 0.0242(12) Uani d . 1 . .
N N3 0.7669(5) 0.7002(3) 0.0342(3) 0.0228(11) Uani d . 1 . .
N N4 0.6612(5) 0.7486(3) 0.0270(3) 0.0231(12) Uani d . 1 . .
N N5 0.8220(5) 0.6928(3) 0.1665(3) 0.0238(12) Uani d . 1 . .
N N6 0.7185(5) 0.7352(3) 0.1775(3) 0.0220(11) Uani d . 1 . .
N N7 0.6066(7) 0.5338(4) 0.3631(3) 0.0379(15) Uani d . 1 . .
B B1 0.8068(8) 0.6463(4) 0.0989(4) 0.0248(16) Uani d . 1 . .
H H0 0.894(8) 0.621(4) 0.107(4) 0.037 Uiso d . 1 . .
C C1 0.5047(7) 0.5427(4) 0.0945(3) 0.0279(15) Uani d . 1 . .
C C2 0.5848(7) 0.4816(4) 0.0913(3) 0.0290(15) Uani d . 1 . .
H H2 0.5604 0.4294 0.0891 0.035 Uiso calc R 1 . .
C C3 0.7078(7) 0.5105(4) 0.0919(3) 0.0271(15) Uani d . 1 . .
C C4 0.3630(7) 0.5414(4) 0.0934(4) 0.0355(17) Uani d . 1 . .
H H4A 0.3266 0.4908 0.0786 0.053 Uiso calc R 1 . .
H H4B 0.3158 0.5797 0.0599 0.053 Uiso calc R 1 . .
H H4C 0.3530 0.5527 0.1410 0.053 Uiso calc R 1 . .
C C5 0.8316(7) 0.4689(4) 0.0909(4) 0.0349(17) Uani d . 1 . .
H H5A 0.8688 0.4906 0.0540 0.052 Uiso calc R 1 . .
H H5B 0.8118 0.4149 0.0809 0.052 Uiso calc R 1 . .
H H5C 0.8953 0.4741 0.1372 0.052 Uiso calc R 1 . .
C C6 0.6556(7) 0.7898(4) -0.0321(3) 0.0260(14) Uani d . 1 . .
C C7 0.7560(7) 0.7679(4) -0.0614(4) 0.0333(16) Uani d . 1 . .
H H7 0.7742 0.7878 -0.1032 0.040 Uiso calc R 1 . .
C C8 0.8248(7) 0.7117(4) -0.0185(3) 0.0274(15) Uani d . 1 . .
C C9 0.5527(8) 0.8497(5) -0.0610(4) 0.0405(19) Uani d . 1 . .
H H9A 0.4664 0.8312 -0.0581 0.061 Uiso calc R 1 . .
H H9B 0.5507 0.8604 -0.1106 0.061 Uiso calc R 1 . .
H H9C 0.5745 0.8964 -0.0329 0.061 Uiso calc R 1 . .
C C10 0.9432(8) 0.6671(5) -0.0258(4) 0.0398(19) Uani d . 1 . .
H H10A 1.0203 0.6821 0.0119 0.060 Uiso calc R 1 . .
H H10B 0.9595 0.6777 -0.0722 0.060 Uiso calc R 1 . .
H H10C 0.9268 0.6126 -0.0219 0.060 Uiso calc R 1 . .
C C11 0.7656(7) 0.7696(4) 0.2410(4) 0.0285(15) Uani d . 1 . .
C C12 0.8954(7) 0.7506(4) 0.2695(4) 0.0332(17) Uani d . 1 . .
H H12 0.9505 0.7677 0.3134 0.040 Uiso calc R 1 . .
C C13 0.9301(7) 0.7015(4) 0.2211(4) 0.0295(15) Uani d . 1 . .
C C14 0.6887(8) 0.8246(4) 0.2740(4) 0.0378(18) Uani d . 1 . .
H H14A 0.6701 0.8708 0.2449 0.057 Uiso calc R 1 . .
H H14B 0.7403 0.8379 0.3219 0.057 Uiso calc R 1 . .
H H14C 0.6057 0.8010 0.2767 0.057 Uiso calc R 1 . .
C C15 1.0570(7) 0.6618(5) 0.2252(4) 0.0412(19) Uani d . 1 . .
H H15A 1.0441 0.6067 0.2271 0.062 Uiso calc R 1 . .
H H15B 1.1227 0.6783 0.2680 0.062 Uiso calc R 1 . .
H H15C 1.0877 0.6744 0.1831 0.062 Uiso calc R 1 . .
C C16 0.6608(9) 0.4640(5) 0.4023(5) 0.053(2) Uani d . 1 . .
H H16A 0.6427 0.4662 0.4496 0.063 Uiso calc R 1 . .
H H16B 0.7576 0.4650 0.4099 0.063 Uiso calc R 1 . .
C C17 0.6107(10) 0.3876(5) 0.3684(6) 0.064(3) Uani d . 1 . .
H H17A 0.5169 0.3824 0.3661 0.096 Uiso calc R 1 . .
H H17B 0.6597 0.3462 0.3971 0.096 Uiso calc R 1 . .
H H17C 0.6232 0.3853 0.3203 0.096 Uiso calc R 1 . .
C C18 0.6651(8) 0.6005(5) 0.4059(4) 0.046(2) Uani d . 1 . .
H H18A 0.7613 0.5995 0.4115 0.056 Uiso calc R 1 . .
H H18B 0.6501 0.5953 0.4537 0.056 Uiso calc R 1 . .
C C19 0.6139(12) 0.6769(5) 0.3764(5) 0.064(3) Uani d . 1 . .
H H19A 0.6326 0.6843 0.3301 0.096 Uiso calc R 1 . .
H H19B 0.6571 0.7171 0.4091 0.096 Uiso calc R 1 . .
H H19C 0.5187 0.6791 0.3709 0.096 Uiso calc R 1 . .
C C20 0.4573(8) 0.5372(5) 0.3473(5) 0.047(2) Uani d . 1 . .
H H20A 0.4264 0.5834 0.3189 0.057 Uiso calc R 1 . .
H H20B 0.4203 0.4926 0.3178 0.057 Uiso calc R 1 . .
C C21 0.4031(9) 0.5382(6) 0.4124(5) 0.059(3) Uani d . 1 . .
H H21A 0.4296 0.4915 0.4399 0.088 Uiso calc R 1 . .
H H21B 0.3069 0.5412 0.3975 0.088 Uiso calc R 1 . .
H H21C 0.4380 0.5825 0.4418 0.088 Uiso calc R 1 . .
C C22 0.6342(9) 0.5368(5) 0.2892(4) 0.046(2) Uani d . 1 . .
H H22A 0.5956 0.4907 0.2626 0.055 Uiso calc R 1 . .
H H22B 0.5873 0.5814 0.2635 0.055 Uiso calc R 1 . .
C C23 0.7734(9) 0.5417(5) 0.2873(5) 0.053(2) Uani d . 1 . .
H H23A 0.8122 0.5886 0.3109 0.080 Uiso calc R 1 . .
H H23B 0.7788 0.5420 0.2379 0.080 Uiso calc R 1 . .
H H23C 0.8215 0.4976 0.3120 0.080 Uiso calc R 1 . .

loop_
_atom_site_aniso_label
_atom_site_aniso_U_11
_atom_site_aniso_U_22
_atom_site_aniso_U_33
_atom_site_aniso_U_12
_atom_site_aniso_U_13
_atom_site_aniso_U_23
W1 0.02621(14) 0.01919(14) 0.01782(13) -0.00071(10) 0.00801(11) -0.00217(10)
W2 0.02558(14) 0.02424(15) 0.02436(15) -0.00190(11) 0.00971(12) -0.00499(11)
S1 0.0360(10) 0.0329(10) 0.0279(9) -0.0038(8) 0.0049(8) -0.0060(8)
S2 0.0402(10) 0.0239(9) 0.0235(8) -0.0038(7) 0.0137(8) -0.0019(7)
S3 0.0318(8) 0.0211(8) 0.0272(8) -0.0004(7) 0.0135(7) -0.0018(7)
S4 0.0486(12) 0.0546(14) 0.0385(11) 0.0026(10) 0.0113(10) -0.0023(10)
S5 0.0499(12) 0.0691(15) 0.0317(10) 0.0025(11) 0.0189(10) -0.0040(10)
S6 0.0605(14) 0.0539(14) 0.0579(14) -0.0019(11) 0.0266(12) -0.0052(11)
S7 0.0563(14) 0.0701(17) 0.0588(15) 0.0020(12) 0.0293(12) -0.0122(12)
S8 0.0437(11) 0.0303(10) 0.0489(12) -0.0048(8) 0.0167(10) -0.0128(9)
N1 0.027(3) 0.023(3) 0.019(3) 0.002(2) 0.004(2) -0.003(2)
N2 0.033(3) 0.020(3) 0.022(3) -0.003(2) 0.011(2) 0.000(2)
N3 0.026(3) 0.019(3) 0.025(3) 0.003(2) 0.010(2) 0.001(2)
N4 0.029(3) 0.020(3) 0.024(3) 0.005(2) 0.013(2) 0.000(2)
N5 0.026(3) 0.023(3) 0.022(3) -0.001(2) 0.006(2) 0.002(2)
N6 0.031(3) 0.018(3) 0.017(3) -0.003(2) 0.006(2) -0.004(2)
N7 0.051(4) 0.039(4) 0.027(3) -0.010(3) 0.016(3) -0.008(3)
B1 0.029(4) 0.019(4) 0.025(4) 0.001(3) 0.005(3) -0.001(3)
C1 0.043(4) 0.019(3) 0.023(3) -0.009(3) 0.011(3) 0.000(3)
C2 0.045(4) 0.021(4) 0.023(3) -0.004(3) 0.012(3) 0.001(3)
C3 0.040(4) 0.020(3) 0.020(3) -0.003(3) 0.005(3) -0.005(3)
C4 0.042(4) 0.030(4) 0.038(4) -0.007(3) 0.016(4) -0.004(3)
C5 0.044(4) 0.021(4) 0.042(4) 0.003(3) 0.014(4) -0.003(3)
C6 0.033(4) 0.028(4) 0.019(3) 0.008(3) 0.011(3) 0.002(3)
C7 0.041(4) 0.041(4) 0.024(3) 0.001(3) 0.019(3) 0.003(3)
C8 0.033(4) 0.033(4) 0.022(3) 0.003(3) 0.016(3) -0.001(3)
C9 0.050(5) 0.045(5) 0.030(4) 0.012(4) 0.015(4) 0.014(3)
C10 0.042(4) 0.045(5) 0.042(4) 0.011(4) 0.028(4) 0.001(4)
C11 0.031(4) 0.027(4) 0.027(4) -0.004(3) 0.006(3) -0.001(3)
C12 0.044(4) 0.030(4) 0.022(3) -0.008(3) 0.002(3) -0.004(3)
C13 0.038(4) 0.018(3) 0.029(4) 0.000(3) 0.001(3) 0.008(3)
C14 0.054(5) 0.035(4) 0.024(4) -0.003(4) 0.010(4) -0.013(3)
C15 0.033(4) 0.044(5) 0.042(4) 0.003(4) 0.001(4) -0.001(4)
C16 0.057(5) 0.060(6) 0.048(5) 0.015(5) 0.027(5) 0.015(4)
C17 0.068(6) 0.033(5) 0.089(7) 0.011(4) 0.018(6) -0.003(5)
C18 0.043(5) 0.060(6) 0.037(4) -0.005(4) 0.012(4) -0.008(4)
C19 0.091(8) 0.044(6) 0.057(6) -0.007(5) 0.017(6) -0.011(5)
C20 0.043(5) 0.042(5) 0.054(5) 0.008(4) 0.007(4) -0.006(4)
C21 0.047(5) 0.058(6) 0.078(7) -0.006(4) 0.029(5) -0.016(5)
C22 0.062(5) 0.045(5) 0.030(4) 0.005(4) 0.010(4) 0.003(4)
C23 0.067(6) 0.049(5) 0.056(6) -0.014(5) 0.037(5) -0.010(4)

loop_
_atom_type_symbol
_atom_type_description
_atom_type_scat_dispersion_real
_atom_type_scat_dispersion_imag
_atom_type_scat_source
C C 0.0033 0.0016 'International Tables Vol C Tables 4.2.6.8 and 6.1.1.4'
H H 0.0000 0.0000 'International Tables Vol C Tables 4.2.6.8 and 6.1.1.4'
B B 0.0013 0.0007 'International Tables Vol C Tables 4.2.6.8 and 6.1.1.4'
N N 0.0061 0.0033 'International Tables Vol C Tables 4.2.6.8 and 6.1.1.4'
S S 0.1246 0.1234 'International Tables Vol C Tables 4.2.6.8 and 6.1.1.4'
W W -0.8490 6.8722 'International Tables Vol C Tables 4.2.6.8 and 6.1.1.4'

loop_
_geom_angle_atom_site_label_1
_geom_angle_atom_site_label_2
_geom_angle_atom_site_label_3
_geom_angle_site_symmetry_1
_geom_angle_site_symmetry_3
_geom_angle
_geom_angle_publ_flag
S1 W1 S2 . . 104.94(7) y
S1 W1 S3 . . 104.05(7) y
S1 W1 N2 . . 89.53(15) y
S1 W1 N4 . . 89.77(15) y
S1 W1 N6 . . 162.42(14) y
S2 W1 S3 . . 100.29(6) y
S2 W1 N2 . . 83.74(13) y
S2 W1 N4 . . 161.83(15) y
S2 W1 N6 . . 86.39(13) y
S3 W1 N2 . . 164.13(15) y
S3 W1 N4 . . 86.05(14) y
S3 W1 N6 . . 86.69(13) y
N2 W1 N4 . . 85.82(19) y
N2 W1 N6 . . 78.20(19) y
N4 W1 N6 . . 76.93(19) y
S2 W2 S3 . . 100.08(6) y
S2 W2 S4 . . 108.08(8) y
S2 W2 S5 . . 75.55(7) y
S2 W2 S8 . . 141.82(7) y
S3 W2 S4 . . 109.19(7) y
S3 W2 S5 . . 144.77(7) y
S3 W2 S8 . . 78.04(6) y
S4 W2 S5 . . 105.28(8) y
S4 W2 S8 . . 108.43(8) y
S5 W2 S8 . . 84.47(8) y
W1 S2 W2 . . 75.75(5) y
W1 S3 W2 . . 75.31(5) y
W2 S5 S6 . . 106.08(12) y
S5 S6 S7 . . 98.36(14) y
S6 S7 S8 . . 103.51(14) y
W2 S8 S7 . . 112.75(12) y
N2 N1 B1 . . 119.2(5) ?
N2 N1 C3 . . 111.3(5) ?
B1 N1 C3 . . 129.5(6) ?
W1 N2 N1 . . 122.7(4) ?
W1 N2 C1 . . 131.9(4) ?
N1 N2 C1 . . 104.9(5) ?
N4 N3 B1 . . 120.3(5) ?
N4 N3 C8 . . 110.0(5) ?
B1 N3 C8 . . 129.5(6) ?
W1 N4 N3 . . 120.7(4) ?
W1 N4 C6 . . 131.8(4) ?
N3 N4 C6 . . 106.0(5) ?
N6 N5 B1 . . 120.8(5) ?
N6 N5 C13 . . 110.7(5) ?
B1 N5 C13 . . 128.5(6) ?
W1 N6 N5 . . 118.9(4) ?
W1 N6 C11 . . 135.7(4) ?
N5 N6 C11 . . 105.4(5) ?
C16 N7 C18 . . 108.5(7) ?
C16 N7 C20 . . 112.2(6) ?
C16 N7 C22 . . 111.7(6) ?
C18 N7 C20 . . 110.0(6) ?
C18 N7 C22 . . 110.4(6) ?
C20 N7 C22 . . 104.0(6) ?
N1 B1 N3 . . 109.7(6) ?
N1 B1 N5 . . 109.0(5) ?
N1 B1 H0 . . 110(4) ?
N3 B1 N5 . . 108.8(5) ?
N3 B1 H0 . . 117(4) ?
N5 B1 H0 . . 102(4) ?
N2 C1 C2 . . 109.3(6) ?
N2 C1 C4 . . 123.1(6) ?
C2 C1 C4 . . 127.6(6) ?
C1 C2 H2 . . 126.5 ?
C1 C2 C3 . . 107.1(6) ?
H2 C2 C3 . . 126.5 ?
N1 C3 C2 . . 107.4(6) ?
N1 C3 C5 . . 123.3(6) ?
C2 C3 C5 . . 129.3(6) ?
C1 C4 H4A . . 109.5 ?
C1 C4 H4B . . 109.5 ?
C1 C4 H4C . . 109.5 ?
H4A C4 H4B . . 109.5 ?
H4A C4 H4C . . 109.5 ?
H4B C4 H4C . . 109.5 ?
C3 C5 H5A . . 109.5 ?
C3 C5 H5B . . 109.5 ?
C3 C5 H5C . . 109.5 ?
H5A C5 H5B . . 109.5 ?
H5A C5 H5C . . 109.5 ?
H5B C5 H5C . . 109.5 ?
N4 C6 C7 . . 109.5(6) ?
N4 C6 C9 . . 124.2(6) ?
C7 C6 C9 . . 126.3(6) ?
C6 C7 H7 . . 126.6 ?
C6 C7 C8 . . 106.8(6) ?
H7 C7 C8 . . 126.6 ?
N3 C8 C7 . . 107.7(6) ?
N3 C8 C10 . . 123.0(6) ?
C7 C8 C10 . . 129.3(6) ?
C6 C9 H9A . . 109.5 ?
C6 C9 H9B . . 109.5 ?
C6 C9 H9C . . 109.5 ?
H9A C9 H9B . . 109.5 ?
H9A C9 H9C . . 109.5 ?
H9B C9 H9C . . 109.5 ?
C8 C10 H10A . . 109.5 ?
C8 C10 H10B . . 109.5 ?
C8 C10 H10C . . 109.5 ?
H10A C10 H10B . . 109.5 ?
H10A C10 H10C . . 109.5 ?
H10B C10 H10C . . 109.5 ?
N6 C11 C12 . . 110.7(6) ?
N6 C11 C14 . . 124.6(6) ?
C12 C11 C14 . . 124.7(6) ?
C11 C12 H12 . . 126.8 ?
C11 C12 C13 . . 106.4(6) ?
H12 C12 C13 . . 126.8 ?
N5 C13 C12 . . 106.8(6) ?
N5 C13 C15 . . 123.3(7) ?
C12 C13 C15 . . 129.8(7) ?
C11 C14 H14A . . 109.5 ?
C11 C14 H14B . . 109.5 ?
C11 C14 H14C . . 109.5 ?
H14A C14 H14B . . 109.5 ?
H14A C14 H14C . . 109.5 ?
H14B C14 H14C . . 109.5 ?
C13 C15 H15A . . 109.5 ?
C13 C15 H15B . . 109.5 ?
C13 C15 H15C . . 109.5 ?
H15A C15 H15B . . 109.5 ?
H15A C15 H15C . . 109.5 ?
H15B C15 H15C . . 109.5 ?
N7 C16 H16A . . 108.0 ?
N7 C16 H16B . . 108.0 ?
N7 C16 C17 . . 117.4(8) ?
H16A C16 H16B . . 107.2 ?
H16A C16 C17 . . 108.0 ?
H16B C16 C17 . . 108.0 ?
C16 C17 H17A . . 109.5 ?
C16 C17 H17B . . 109.5 ?
C16 C17 H17C . . 109.5 ?
H17A C17 H17B . . 109.5 ?
H17A C17 H17C . . 109.5 ?
H17B C17 H17C . . 109.5 ?
N7 C18 H18A . . 108.3 ?
N7 C18 H18B . . 108.3 ?
N7 C18 C19 . . 115.9(7) ?
H18A C18 H18B . . 107.4 ?
H18A C18 C19 . . 108.3 ?
H18B C18 C19 . . 108.3 ?
C18 C19 H19A . . 109.5 ?
C18 C19 H19B . . 109.5 ?
C18 C19 H19C . . 109.5 ?
H19A C19 H19B . . 109.5 ?
H19A C19 H19C . . 109.5 ?
H19B C19 H19C . . 109.5 ?
N7 C20 H20A . . 108.6 ?
N7 C20 H20B . . 108.6 ?
N7 C20 C21 . . 114.8(7) ?
H20A C20 H20B . . 107.5 ?
H20A C20 C21 . . 108.6 ?
H20B C20 C21 . . 108.6 ?
C20 C21 H21A . . 109.5 ?
C20 C21 H21B . . 109.5 ?
C20 C21 H21C . . 109.5 ?
H21A C21 H21B . . 109.5 ?
H21A C21 H21C . . 109.5 ?
H21B C21 H21C . . 109.5 ?
N7 C22 H22A . . 108.1 ?
N7 C22 H22B . . 108.1 ?
N7 C22 C23 . . 116.8(7) ?
H22A C22 H22B . . 107.3 ?
H22A C22 C23 . . 108.1 ?
H22B C22 C23 . . 108.1 ?
C22 C23 H23A . . 109.5 ?
C22 C23 H23B . . 109.5 ?
C22 C23 H23C . . 109.5 ?
H23A C23 H23B . . 109.5 ?
H23A C23 H23C . . 109.5 ?
H23B C23 H23C . . 109.5 ?

loop_
_geom_bond_atom_site_label_1
_geom_bond_atom_site_label_2
_geom_bond_site_symmetry_2
_geom_bond_distance
_geom_bond_publ_flag
W1 S1 . 2.1348(18) y
W1 S2 . 2.3224(16) y
W1 S3 . 2.3269(17) y
W1 N2 . 2.232(5) y
W1 N4 . 2.235(5) y
W1 N6 . 2.343(5) y
W2 S2 . 2.3190(18) y
W2 S3 . 2.3374(16) y
W2 S4 . 2.091(2) y
W2 S5 . 2.421(2) y
W2 S8 . 2.3960(19) y
S5 S6 . 2.019(3) y
S6 S7 . 1.994(4) y
S7 S8 . 2.069(3) y
N1 N2 . 1.375(7) ?
N1 B1 . 1.522(9) ?
N1 C3 . 1.342(9) ?
N2 C1 . 1.391(8) ?
N3 N4 . 1.377(7) ?
N3 B1 . 1.547(9) ?
N3 C8 . 1.336(8) ?
N4 C6 . 1.348(8) ?
N5 N6 . 1.380(7) ?
N5 B1 . 1.523(9) ?
N5 C13 . 1.352(9) ?
N6 C11 . 1.352(8) ?
N7 C16 . 1.478(11) ?
N7 C18 . 1.478(10) ?
N7 C20 . 1.522(10) ?
N7 C22 . 1.542(9) ?
B1 H0 . 0.99(8) ?
C1 C2 . 1.376(10) ?
C1 C4 . 1.486(10) ?
C2 H2 . 0.950 ?
C2 C3 . 1.388(10) ?
C3 C5 . 1.498(10) ?
C4 H4A . 0.980 ?
C4 H4B . 0.980 ?
C4 H4C . 0.980 ?
C5 H5A . 0.980 ?
C5 H5B . 0.980 ?
C5 H5C . 0.980 ?
C6 C7 . 1.377(9) ?
C6 C9 . 1.511(10) ?
C7 H7 . 0.950 ?
C7 C8 . 1.374(10) ?
C8 C10 . 1.509(9) ?
C9 H9A . 0.980 ?
C9 H9B . 0.980 ?
C9 H9C . 0.980 ?
C10 H10A . 0.980 ?
C10 H10B . 0.980 ?
C10 H10C . 0.980 ?
C11 C12 . 1.376(10) ?
C11 C14 . 1.506(10) ?
C12 H12 . 0.950 ?
C12 C13 . 1.393(10) ?
C13 C15 . 1.490(10) ?
C14 H14A . 0.980 ?
C14 H14B . 0.980 ?
C14 H14C . 0.980 ?
C15 H15A . 0.980 ?
C15 H15B . 0.980 ?
C15 H15C . 0.980 ?
C16 H16A . 0.990 ?
C16 H16B . 0.990 ?
C16 C17 . 1.528(13) ?
C17 H17A . 0.980 ?
C17 H17B . 0.980 ?
C17 H17C . 0.980 ?
C18 H18A . 0.990 ?
C18 H18B . 0.990 ?
C18 C19 . 1.503(13) ?
C19 H19A . 0.980 ?
C19 H19B . 0.980 ?
C19 H19C . 0.980 ?
C20 H20A . 0.990 ?
C20 H20B . 0.990 ?
C20 C21 . 1.519(12) ?
C21 H21A . 0.980 ?
C21 H21B . 0.980 ?
C21 H21C . 0.980 ?
C22 H22A . 0.990 ?
C22 H22B . 0.990 ?
C22 C23 . 1.476(12) ?
C23 H23A . 0.980 ?
C23 H23B . 0.980 ?
C23 H23C . 0.980 ?

loop_
_geom_torsion_atom_site_label_1
_geom_torsion_atom_site_label_2
_geom_torsion_atom_site_label_3
_geom_torsion_atom_site_label_4
_geom_torsion_site_symmetry_1
_geom_torsion_site_symmetry_2
_geom_torsion_site_symmetry_3
_geom_torsion_site_symmetry_4
_geom_torsion
_geom_torsion_publ_flag
S3 W2 S2 W1 . . . . -22.11(6) ?
S4 W2 S2 W1 . . . . 92.05(7) ?
S5 W2 S2 W1 . . . . -166.29(7) ?
S8 W2 S2 W1 . . . . -105.53(9) ?
S1 W1 S2 W2 . . . . -85.46(7) ?
S3 W1 S2 W2 . . . . 22.23(6) ?
N2 W1 S2 W2 . . . . -173.29(15) ?
N4 W1 S2 W2 . . . . 131.4(5) ?
N6 W1 S2 W2 . . . . 108.20(13) ?
S1 W1 S3 W2 . . . . 86.30(6) ?
S2 W1 S3 W2 . . . . -22.09(6) ?
N2 W1 S3 W2 . . . . -125.6(5) ?
N4 W1 S3 W2 . . . . 175.08(15) ?
N6 W1 S3 W2 . . . . -107.81(13) ?
S2 W2 S3 W1 . . . . 22.11(6) ?
S4 W2 S3 W1 . . . . -91.20(8) ?
S5 W2 S3 W1 . . . . 101.30(12) ?
S8 W2 S3 W1 . . . . 163.23(7) ?
S2 W2 S5 S6 . . . . -170.33(13) ?
S3 W2 S5 S6 . . . . 102.61(15) ?
S4 W2 S5 S6 . . . . -65.15(14) ?
S8 W2 S5 S6 . . . . 42.48(12) ?
W2 S5 S6 S7 . . . . -61.89(15) ?
S5 S6 S7 S8 . . . . 49.38(17) ?
S6 S7 S8 W2 . . . . -21.36(18) ?
S2 W2 S8 S7 . . . . -69.86(15) ?
S3 W2 S8 S7 . . . . -161.01(13) ?
S4 W2 S8 S7 . . . . 92.52(13) ?
S5 W2 S8 S7 . . . . -11.77(13) ?
B1 N1 N2 W1 . . . . 8.5(7) ?
B1 N1 N2 C1 . . . . -178.5(5) ?
C3 N1 N2 W1 . . . . -173.8(4) ?
C3 N1 N2 C1 . . . . -0.8(7) ?
S1 W1 N2 N1 . . . . 119.4(4) ?
S1 W1 N2 C1 . . . . -51.5(5) ?
S2 W1 N2 N1 . . . . -135.5(4) ?
S2 W1 N2 C1 . . . . 53.6(5) ?
S3 W1 N2 N1 . . . . -29.8(8) ?
S3 W1 N2 C1 . . . . 159.4(4) ?
N4 W1 N2 N1 . . . . 29.6(4) ?
N4 W1 N2 C1 . . . . -141.3(6) ?
N6 W1 N2 N1 . . . . -47.9(4) ?
N6 W1 N2 C1 . . . . 141.2(6) ?
B1 N3 N4 W1 . . . . -15.0(8) ?
B1 N3 N4 C6 . . . . 177.3(6) ?
C8 N3 N4 W1 . . . . 168.1(4) ?
C8 N3 N4 C6 . . . . 0.5(7) ?
S1 W1 N4 N3 . . . . -115.3(4) ?
S1 W1 N4 C6 . . . . 48.7(6) ?
S2 W1 N4 N3 . . . . 29.3(8) ?
S2 W1 N4 C6 . . . . -166.7(4) ?
S3 W1 N4 N3 . . . . 140.6(5) ?
S3 W1 N4 C6 . . . . -55.4(6) ?
N2 W1 N4 N3 . . . . -25.7(5) ?
N2 W1 N4 C6 . . . . 138.3(6) ?
N6 W1 N4 N3 . . . . 53.1(5) ?
N6 W1 N4 C6 . . . . -142.9(6) ?
B1 N5 N6 W1 . . . . 1.7(7) ?
B1 N5 N6 C11 . . . . -179.1(6) ?
C13 N5 N6 W1 . . . . -179.9(4) ?
C13 N5 N6 C11 . . . . -0.7(7) ?
S1 W1 N6 N5 . . . . -4.7(8) ?
S1 W1 N6 C11 . . . . 176.4(5) ?
S2 W1 N6 N5 . . . . 126.3(4) ?
S2 W1 N6 C11 . . . . -52.6(6) ?
S3 W1 N6 N5 . . . . -133.2(4) ?
S3 W1 N6 C11 . . . . 48.0(6) ?
N2 W1 N6 N5 . . . . 41.9(4) ?
N2 W1 N6 C11 . . . . -136.9(6) ?
N4 W1 N6 N5 . . . . -46.5(4) ?
N4 W1 N6 C11 . . . . 134.7(6) ?
N2 N1 B1 N3 . . . . -62.5(7) ?
N2 N1 B1 N5 . . . . 56.6(7) ?
C3 N1 B1 N3 . . . . 120.3(7) ?
C3 N1 B1 N5 . . . . -120.6(7) ?
N6 N5 B1 N1 . . . . -61.5(7) ?
N6 N5 B1 N3 . . . . 58.1(7) ?
C13 N5 B1 N1 . . . . 120.4(7) ?
C13 N5 B1 N3 . . . . -119.9(7) ?
N4 N3 B1 N1 . . . . 67.1(7) ?
N4 N3 B1 N5 . . . . -52.0(8) ?
C8 N3 B1 N1 . . . . -116.7(7) ?
C8 N3 B1 N5 . . . . 124.2(7) ?
W1 N2 C1 C2 . . . . 172.6(4) ?
W1 N2 C1 C4 . . . . -5.9(9) ?
N1 N2 C1 C2 . . . . 0.5(7) ?
N1 N2 C1 C4 . . . . -177.9(6) ?
N2 C1 C2 C3 . . . . -0.1(7) ?
C4 C1 C2 C3 . . . . 178.3(7) ?
N2 N1 C3 C2 . . . . 0.7(7) ?
N2 N1 C3 C5 . . . . -178.3(6) ?
B1 N1 C3 C2 . . . . 178.1(6) ?
B1 N1 C3 C5 . . . . -0.9(10) ?
C1 C2 C3 N1 . . . . -0.4(7) ?
C1 C2 C3 C5 . . . . 178.6(7) ?
W1 N4 C6 C7 . . . . -165.9(5) ?
W1 N4 C6 C9 . . . . 13.4(11) ?
N3 N4 C6 C7 . . . . -0.2(8) ?
N3 N4 C6 C9 . . . . 179.1(7) ?
N4 C6 C7 C8 . . . . -0.1(9) ?
C9 C6 C7 C8 . . . . -179.4(7) ?
N4 N3 C8 C7 . . . . -0.6(8) ?
N4 N3 C8 C10 . . . . -179.6(7) ?
B1 N3 C8 C7 . . . . -177.0(7) ?
B1 N3 C8 C10 . . . . 3.9(11) ?
C6 C7 C8 N3 . . . . 0.4(8) ?
C6 C7 C8 C10 . . . . 179.4(8) ?
W1 N6 C11 C12 . . . . 179.6(5) ?
W1 N6 C11 C14 . . . . -3.6(11) ?
N5 N6 C11 C12 . . . . 0.7(7) ?
N5 N6 C11 C14 . . . . 177.4(6) ?
N6 C11 C12 C13 . . . . -0.4(8) ?
C14 C11 C12 C13 . . . . -177.1(7) ?
N6 N5 C13 C12 . . . . 0.5(7) ?
N6 N5 C13 C15 . . . . 178.9(6) ?
B1 N5 C13 C12 . . . . 178.7(6) ?
B1 N5 C13 C15 . . . . -2.9(11) ?
C11 C12 C13 N5 . . . . -0.1(8) ?
C11 C12 C13 C15 . . . . -178.3(7) ?
C18 N7 C16 C17 . . . . 178.4(7) ?
C20 N7 C16 C17 . . . . 56.7(9) ?
C22 N7 C16 C17 . . . . -59.7(9) ?
C16 N7 C18 C19 . . . . -175.9(7) ?
C20 N7 C18 C19 . . . . -52.8(9) ?
C22 N7 C18 C19 . . . . 61.4(9) ?
C16 N7 C20 C21 . . . . 61.3(9) ?
C18 N7 C20 C21 . . . . -59.5(9) ?
C22 N7 C20 C21 . . . . -177.7(7) ?
C16 N7 C22 C23 . . . . -64.2(10) ?
C18 N7 C22 C23 . . . . 56.6(10) ?
C20 N7 C22 C23 . . . . 174.5(8) ?
